data_8103985
loop_
_publ_author_name
'Thiele, G.'
'Serr, B.R.'

_publ_section_title
;
 Crastal structure of dimethylammonium triiodostannate(II), (C H3)2 N H2
 Sn I3
;
_journal_name_full
;
Zeitschrift fuer Kristallographie - New Crystal Structures
;
_journal_page_first 48
_journal_page_last 48
_journal_volume 211
_journal_year 1996
_chemical_formula_sum 'C2 H8 I3 N Sn'
_chemical_name_systematic '(C H3)2 N H2 Sn I3'
_space_group_IT_number 33
_symmetry_space_group_name_Hall 'P 2c -2n'
_symmetry_space_group_name_H-M 'P n a 21'
_cell_angle_alpha 90
_cell_angle_beta 90
_cell_angle_gamma 90
_cell_formula_units_Z 4
_cell_length_a 14.637
_cell_length_b 8.786
_cell_length_c 8.288
_cell_volume 1065.842
_citation_journal_id_ASTM ZKNSFT
_cod_data_source_file Thiele_ZKNSFT_1996_1868.cif
_cod_data_source_block C2H8I3N1Sn1
_cod_original_cell_volume 1065.843
_cod_original_formula_sum 'C2 H8 I3 N1 Sn1'
_cod_database_code 8103985

loop_
_symmetry_equiv_pos_as_xyz
x,y,z
-x,-y,z+1/2
-x+1/2,y+1/2,z+1/2
x+1/2,-y+1/2,z

loop_
_atom_site_label
_atom_site_type_symbol
_atom_site_fract_x
_atom_site_fract_y
_atom_site_fract_z
_atom_site_occupancy
_atom_site_U_iso_or_equiv
N1 N-3 0.3273 -0.4292 0.6999 1 0.0
H8 H+1 0.3665 -0.3557 0.6691 1 0.0
H7 H+1 0.2699 -0.3951 0.686 1 0.0
I2 I-1 0.33402 -0.0013 0.7571 1 0.0
I3 I-1 0.4117 0.2401 0.2052 1 0.0
H4 H+1 0.3439 0.4576 0.4938 1 0.0
I1 I-1 0.5891 0.2397 0.7965 1 0.0
H2 H+1 0.6432 0.5767 0.3752 1 0.0
Sn1 Sn+2 0.5 0.0026 0 1 0.0
C1 C-2 0.6572 0.4702 0.3681 1 0.0
H1 H+1 0.607 0.412 0.41 1 0.0
C2 C-2 0.3423 0.4329 0.6066 1 0.0
H6 H+1 0.3994 0.3877 0.6377 1 0.0
H5 H+1 0.2936 0.3623 0.6268 1 0.0
H3 H+1 0.7112 0.4489 0.4298 1 0.0
